data_7020551
loop_
_publ_author_name
'Derrah, Eric J.'
'Martin, Carmen'
'Ladeira, Sonia'
'Miqueu, Karinne'
'Bouhadir, Ghenwa'
'Bourissou, Didier'

_publ_section_title
;
 Coordination of a diphosphine-phosphine oxide to Au, Ag and Rh: when
 polyfunctionality rhymes with versatility.
;
_journal_issue 47
_journal_name_full 'Dalton transactions (Cambridge, England : 2003)'
_journal_page_first 14274
_journal_page_last 14280
_journal_paper_doi 10.1039/c2dt31848b
_journal_volume 41
_journal_year 2012
_chemical_compound_source 'synthesis as described'
_chemical_formula_moiety 'C31 H41 O2 P3 Rh, C F3 O3 S'
_chemical_formula_sum 'C32 H41 F3 O5 P3 Rh S'
_chemical_formula_weight 790.54
_chemical_name_systematic
;
?
;
_space_group_IT_number 2
_symmetry_cell_setting triclinic
_symmetry_Int_Tables_number 2
_symmetry_space_group_name_Hall '-P 1'
_symmetry_space_group_name_H-M 'P -1'
_atom_sites_solution_hydrogens geom
_atom_sites_solution_primary direct
_atom_sites_solution_secondary difmap
_cell_angle_alpha 68.072(3)
_cell_angle_beta 85.812(3)
_cell_angle_gamma 85.295(3)
_cell_formula_units_Z 4
_cell_length_a 8.1191(5)
_cell_length_b 19.9268(12)
_cell_length_c 23.3037(15)
_cell_measurement_reflns_used 7674
_cell_measurement_temperature 193(2)
_cell_measurement_theta_max 23.37
_cell_measurement_theta_min 2.31
_cell_measurement_wavelength 0.71073
_cell_volume 3482.0(4)
_computing_cell_refinement 'Bruker SMART'
_computing_data_collection 'Bruker SMART'
_computing_data_reduction 'Bruker SAINT'
_computing_molecular_graphics 'Ortep-3 for Windows (Farrugia, 1997)'
_computing_publication_material 'WinGX publication routines (Farrugia, 1999)'
_computing_structure_refinement 'SHELXL-97 (Sheldrick, 2008)'
_computing_structure_solution 'SHELXS-97 (Sheldrick, 1990)'
_diffrn_ambient_temperature 193(2)
_diffrn_measured_fraction_theta_full 0.99
_diffrn_measured_fraction_theta_max 0.99
_diffrn_measurement_device_type 'Bruker Kappa APEX II Quazar'
_diffrn_measurement_method 'phi and omega scans'
_diffrn_radiation_monochromator 'multilayer optics'
_diffrn_radiation_probe x-ray
_diffrn_radiation_source 'microfocus sealed tube'
_diffrn_radiation_type MoK\a
_diffrn_radiation_wavelength 0.71073
_diffrn_reflns_av_R_equivalents 0.0709
_diffrn_reflns_av_unetI/netI 0.0857
_diffrn_reflns_limit_h_max 10
_diffrn_reflns_limit_h_min -10
_diffrn_reflns_limit_k_max 24
_diffrn_reflns_limit_k_min -24
_diffrn_reflns_limit_l_max 28
_diffrn_reflns_limit_l_min -29
_diffrn_reflns_number 52047
_diffrn_reflns_theta_full 26.37
_diffrn_reflns_theta_max 26.37
_diffrn_reflns_theta_min 5.1
_diffrn_standards_decay_% 0
_diffrn_standards_interval_count 0
_diffrn_standards_interval_time 0
_diffrn_standards_number 0
_exptl_absorpt_coefficient_mu 0.742
_exptl_absorpt_correction_T_max 0.985
_exptl_absorpt_correction_T_min 0.960
_exptl_absorpt_correction_type multi-scan
_exptl_absorpt_process_details 'SADABS (Bruker-AXS)'
_exptl_crystal_colour yellow
_exptl_crystal_density_diffrn 1.508
_exptl_crystal_density_method 'not measured'
_exptl_crystal_description needle
_exptl_crystal_F_000 1624
_exptl_crystal_size_max 0.12
_exptl_crystal_size_mid 0.04
_exptl_crystal_size_min 0.02
_refine_diff_density_max 1.047
_refine_diff_density_min -0.887
_refine_diff_density_rms 0.103
_refine_ls_extinction_method none
_refine_ls_goodness_of_fit_ref 1.051
_refine_ls_hydrogen_treatment constr
_refine_ls_matrix_type full
_refine_ls_number_parameters 827
_refine_ls_number_reflns 14095
_refine_ls_number_restraints 0
_refine_ls_restrained_S_all 1.051
_refine_ls_R_factor_all 0.1047
_refine_ls_R_factor_gt 0.0602
_refine_ls_shift/su_max 0.001
_refine_ls_shift/su_mean 0
_refine_ls_structure_factor_coef Fsqd
_refine_ls_weighting_details 'calc w=1/[\s^2^(Fo^2^)+(0.0543P)^2^+4.8826P] where P=(Fo^2^+2Fc^2^)/3'
_refine_ls_weighting_scheme calc
_refine_ls_wR_factor_gt 0.1232
_refine_ls_wR_factor_ref 0.1396
_reflns_number_gt 9446
_reflns_number_total 14095
_reflns_threshold_expression >2sigma(I)
_cod_data_source_file c2dt31848b.txt
_cod_data_source_block 8
_cod_database_code 7020551

loop_
_symmetry_equiv_pos_as_xyz
'x, y, z'
'-x, -y, -z'

loop_
_atom_site_label
_atom_site_type_symbol
_atom_site_fract_x
_atom_site_fract_y
_atom_site_fract_z
_atom_site_U_iso_or_equiv
_atom_site_adp_type
_atom_site_occupancy
_atom_site_symmetry_multiplicity
_atom_site_calc_flag
_atom_site_refinement_flags
Rh1 Rh 0.34221(5) 0.17044(2) 0.496712(19) 0.02508(12) Uani 1 1 d .
P3 P 0.31926(16) 0.08904(7) 0.59754(7) 0.0267(3) Uani 1 1 d .
P2 P 0.31360(16) 0.27517(7) 0.41013(6) 0.0284(3) Uani 1 1 d .
P1 P 0.09271(15) 0.25376(7) 0.54712(6) 0.0224(3) Uani 1 1 d .
O2 O 0.6911(5) 0.1325(2) 0.4703(2) 0.0571(13) Uani 1 1 d .
C1 C -0.1175(6) 0.2792(3) 0.5623(2) 0.0231(11) Uani 1 1 d .
C18 C 0.2718(6) 0.1444(3) 0.6449(2) 0.0279(12) Uani 1 1 d .
C29 C 0.6456(7) 0.0637(3) 0.6347(3) 0.0441(15) Uani 1 1 d .
H29A H 0.7361 0.0281 0.653 0.066 Uiso 1 1 calc R
H29B H 0.6201 0.0942 0.6593 0.066 Uiso 1 1 calc R
H29C H 0.6787 0.0941 0.5922 0.066 Uiso 1 1 calc R
C11 C 0.3076(6) 0.4186(3) 0.4040(3) 0.0315(12) Uani 1 1 d .
H11 H 0.3558 0.428 0.3635 0.038 Uiso 1 1 calc R
C8 C 0.1586(6) 0.3956(3) 0.5182(2) 0.0285(12) Uani 1 1 d .
H8 H 0.1037 0.388 0.5574 0.034 Uiso 1 1 calc R
C2 C -0.2028(6) 0.2388(3) 0.6167(3) 0.0327(13) Uani 1 1 d .
H2 H -0.1484 0.1984 0.6469 0.039 Uiso 1 1 calc R
C6 C -0.1994(6) 0.3376(3) 0.5183(3) 0.0294(12) Uani 1 1 d .
H6 H -0.1424 0.3644 0.4806 0.035 Uiso 1 1 calc R
C14 C 0.1544(6) 0.2525(3) 0.6614(2) 0.0289(12) Uani 1 1 d .
H14 H 0.0945 0.2982 0.647 0.035 Uiso 1 1 calc R
C22 C 0.4867(7) 0.3067(3) 0.3523(3) 0.0398(14) Uani 1 1 d .
H22 H 0.448 0.3535 0.3199 0.048 Uiso 1 1 calc R
C7 C 0.1847(6) 0.3373(3) 0.4981(2) 0.0237(11) Uani 1 1 d .
C15 C 0.2103(6) 0.2258(3) 0.7206(3) 0.0346(13) Uani 1 1 d .
H15 H 0.1931 0.2541 0.7458 0.042 Uiso 1 1 calc R
C17 C 0.3197(6) 0.1189(3) 0.7056(3) 0.0314(12) Uani 1 1 d .
H17 H 0.3749 0.0722 0.722 0.038 Uiso 1 1 calc R
C28 C 0.4941(7) 0.0247(3) 0.6341(3) 0.0379(14) Uani 1 1 d .
H28 H 0.459 -0.004 0.678 0.045 Uiso 1 1 calc R
C3 C -0.3673(7) 0.2579(3) 0.6267(3) 0.0425(15) Uani 1 1 d .
H3 H -0.4263 0.2301 0.6636 0.051 Uiso 1 1 calc R
C4 C -0.4461(6) 0.3175(3) 0.5829(3) 0.0388(14) Uani 1 1 d .
H4 H -0.5582 0.331 0.5904 0.047 Uiso 1 1 calc R
C9 C 0.2107(6) 0.4642(3) 0.4826(3) 0.0327(13) Uani 1 1 d .
H9 H 0.1963 0.5025 0.4978 0.039 Uiso 1 1 calc R
C12 C 0.2646(6) 0.3489(3) 0.4394(2) 0.0265(11) Uani 1 1 d .
C5 C -0.3637(6) 0.3571(3) 0.5287(3) 0.0404(15) Uani 1 1 d .
H5 H -0.4184 0.3975 0.4987 0.048 Uiso 1 1 calc R
C10 C 0.2829(6) 0.4752(3) 0.4254(3) 0.0342(13) Uani 1 1 d .
H10 H 0.3167 0.522 0.3999 0.041 Uiso 1 1 calc R
C13 C 0.1838(5) 0.2139(3) 0.6221(2) 0.0232(11) Uani 1 1 d .
C16 C 0.2903(6) 0.1588(3) 0.7433(3) 0.0338(13) Uani 1 1 d .
H16 H 0.3256 0.1397 0.7846 0.041 Uiso 1 1 calc R
C23 C 0.6363(7) 0.3208(4) 0.3803(3) 0.0510(17) Uani 1 1 d .
H23A H 0.6795 0.2754 0.4112 0.076 Uiso 1 1 calc R
H23B H 0.6043 0.3558 0.4002 0.076 Uiso 1 1 calc R
H23C H 0.7219 0.3405 0.3477 0.076 Uiso 1 1 calc R
C31 C 0.5553(7) 0.1474(3) 0.4806(3) 0.0347(13) Uani 1 1 d .
C26 C 0.0942(8) 0.0141(3) 0.5606(3) 0.0499(17) Uani 1 1 d .
H26A H 0.1812 -0.021 0.5562 0.075 Uiso 1 1 calc R
H26B H 0.0905 0.0569 0.5221 0.075 Uiso 1 1 calc R
H26C H -0.0128 -0.008 0.5691 0.075 Uiso 1 1 calc R
C25 C 0.1311(7) 0.0365(3) 0.6140(3) 0.0358(13) Uani 1 1 d .
H25 H 0.0367 0.0707 0.6171 0.043 Uiso 1 1 calc R
S2 S 0.89705(18) 0.52483(8) 0.33792(7) 0.0392(4) Uani 1 1 d .
F4 F 0.6041(5) 0.5876(3) 0.3426(3) 0.0955(17) Uani 1 1 d .
F6 F 0.7138(6) 0.6118(3) 0.2505(2) 0.0959(16) Uani 1 1 d .
F5 F 0.6103(5) 0.5076(2) 0.3023(2) 0.0801(13) Uani 1 1 d .
O10 O 0.9611(5) 0.5839(2) 0.3471(2) 0.0484(11) Uani 1 1 d .
O9 O 0.9815(6) 0.5031(3) 0.2924(2) 0.0659(14) Uani 1 1 d .
O8 O 0.8531(7) 0.4666(3) 0.3946(2) 0.0757(16) Uani 1 1 d .
C64 C 0.6894(7) 0.5595(3) 0.3068(3) 0.0384(14) Uani 1 1 d .
Rh2 Rh 0.69260(5) 0.33350(2) 1.000675(19) 0.02695(12) Uani 1 1 d .
P4 P 0.50423(15) 0.24617(7) 0.95178(6) 0.0212(3) Uani 1 1 d .
P5 P 0.68163(16) 0.22781(7) 1.08707(6) 0.0267(3) Uani 1 1 d .
P6 P 0.67655(16) 0.41299(7) 0.89912(7) 0.0269(3) Uani 1 1 d .
C44 C 0.6093(6) 0.2854(3) 0.8766(2) 0.0220(10) Uani 1 1 d .
C49 C 0.6755(6) 0.3554(2) 0.8531(2) 0.0235(11) Uani 1 1 d .
C41 C 0.7464(6) 0.0272(3) 1.0729(3) 0.0304(12) Uani 1 1 d .
H41 H 0.791 -0.0192 1.0982 0.037 Uiso 1 1 calc R
C45 C 0.6147(6) 0.2456(3) 0.8388(2) 0.0291(12) Uani 1 1 d .
H45 H 0.5689 0.1995 0.8542 0.035 Uiso 1 1 calc R
C48 C 0.7404(6) 0.3802(3) 0.7919(2) 0.0303(12) Uani 1 1 d .
H48 H 0.7829 0.4269 0.7749 0.036 Uiso 1 1 calc R
C40 C 0.6876(6) 0.0369(3) 1.0170(3) 0.0311(12) Uani 1 1 d .
H40 H 0.6938 -0.0019 1.0025 0.037 Uiso 1 1 calc R
C38 C 0.6120(5) 0.1632(3) 1.0003(2) 0.0219(11) Uani 1 1 d .
C37 C 0.2368(6) 0.1598(3) 0.9792(3) 0.0307(12) Uani 1 1 d .
H37 H 0.2903 0.1321 1.0164 0.037 Uiso 1 1 calc R
C56 C 0.4724(7) 0.4653(3) 0.8807(3) 0.0359(13) Uani 1 1 d .
H56 H 0.3935 0.4304 0.8786 0.043 Uiso 1 1 calc R
C32 C 0.3110(5) 0.2193(2) 0.9367(2) 0.0204(10) Uani 1 1 d .
C43 C 0.6791(5) 0.1538(3) 1.0579(2) 0.0235(11) Uani 1 1 d .
C33 C 0.2307(6) 0.2606(3) 0.8828(3) 0.0339(13) Uani 1 1 d .
H33 H 0.2801 0.3018 0.8531 0.041 Uiso 1 1 calc R
C57 C 0.4032(8) 0.4905(4) 0.9327(3) 0.0538(18) Uani 1 1 d .
H57A H 0.4743 0.5263 0.9359 0.081 Uiso 1 1 calc R
H57B H 0.4001 0.4488 0.972 0.081 Uiso 1 1 calc R
H57C H 0.2911 0.5125 0.9235 0.081 Uiso 1 1 calc R
C47 C 0.7448(6) 0.3391(3) 0.7553(2) 0.0317(13) Uani 1 1 d .
H47 H 0.789 0.3579 0.7139 0.038 Uiso 1 1 calc R
C39 C 0.6184(6) 0.1046(3) 0.9815(3) 0.0282(12) Uani 1 1 d .
H39 H 0.5741 0.111 0.9431 0.034 Uiso 1 1 calc R
C35 C 0.0086(6) 0.1806(3) 0.9146(3) 0.0391(14) Uani 1 1 d .
H35 H -0.0937 0.1668 0.9063 0.047 Uiso 1 1 calc R
C42 C 0.7419(6) 0.0844(3) 1.0931(3) 0.0332(13) Uani 1 1 d .
H42 H 0.7831 0.0761 1.1325 0.04 Uiso 1 1 calc R
C46 C 0.6853(6) 0.2713(3) 0.7790(2) 0.0314(12) Uani 1 1 d .
H46 H 0.6922 0.242 0.7546 0.038 Uiso 1 1 calc R
C59 C 0.8385(7) 0.4771(3) 0.8619(3) 0.0333(13) Uani 1 1 d .
H59 H 0.812 0.504 0.8176 0.04 Uiso 1 1 calc R
C50 C 0.4816(7) 0.2193(3) 1.1324(3) 0.0332(13) Uani 1 1 d .
H50 H 0.4007 0.2066 1.1082 0.04 Uiso 1 1 calc R
C34 C 0.0795(7) 0.2414(4) 0.8727(3) 0.0426(15) Uani 1 1 d .
H34 H 0.0234 0.2703 0.8365 0.051 Uiso 1 1 calc R
C51 C 0.4809(8) 0.1594(3) 1.1954(3) 0.0473(16) Uani 1 1 d .
H51A H 0.5549 0.1702 1.2218 0.071 Uiso 1 1 calc R
H51B H 0.519 0.1134 1.1913 0.071 Uiso 1 1 calc R
H51C H 0.3683 0.1556 1.2142 0.071 Uiso 1 1 calc R
O4 O 1.0025(6) 0.3820(3) 1.0277(2) 0.0643(14) Uani 1 1 d .
C36 C 0.0864(6) 0.1396(3) 0.9688(3) 0.0394(14) Uani 1 1 d .
H36 H 0.0371 0.0983 0.9983 0.047 Uiso 1 1 calc R
C53 C 0.8462(7) 0.2001(3) 1.1432(3) 0.0382(14) Uani 1 1 d .
H53 H 0.8191 0.1525 1.176 0.046 Uiso 1 1 calc R
C52 C 0.4145(8) 0.2921(3) 1.1363(3) 0.0521(17) Uani 1 1 d .
H52A H 0.3081 0.2856 1.1598 0.078 Uiso 1 1 calc R
H52B H 0.3994 0.328 1.0944 0.078 Uiso 1 1 calc R
H52C H 0.4934 0.3089 1.1571 0.078 Uiso 1 1 calc R
C54 C 1.0163(7) 0.1901(3) 1.1133(3) 0.0441(15) Uani 1 1 d .
H54A H 1.0462 0.2363 1.0812 0.066 Uiso 1 1 calc R
H54B H 1.0122 0.1537 1.0946 0.066 Uiso 1 1 calc R
H54C H 1.0992 0.1739 1.1449 0.066 Uiso 1 1 calc R
C58 C 0.4722(8) 0.5267(3) 0.8182(3) 0.0484(16) Uani 1 1 d .
H58A H 0.3584 0.5463 0.8088 0.073 Uiso 1 1 calc R
H58B H 0.5184 0.5085 0.7863 0.073 Uiso 1 1 calc R
H58C H 0.5395 0.5649 0.819 0.073 Uiso 1 1 calc R
C61 C 0.8414(8) 0.5317(3) 0.8931(3) 0.0494(17) Uani 1 1 d .
H61A H 0.8634 0.5061 0.937 0.074 Uiso 1 1 calc R
H61B H 0.7341 0.559 0.8894 0.074 Uiso 1 1 calc R
H61C H 0.9285 0.5652 0.8731 0.074 Uiso 1 1 calc R
C55 C 0.8527(8) 0.2553(4) 1.1746(3) 0.0491(16) Uani 1 1 d .
H55A H 0.94 0.2394 1.2046 0.074 Uiso 1 1 calc R
H55B H 0.746 0.2589 1.1961 0.074 Uiso 1 1 calc R
H55C H 0.8763 0.3028 1.1432 0.074 Uiso 1 1 calc R
C60 C 1.0100(7) 0.4372(3) 0.8638(3) 0.0462(16) Uani 1 1 d .
H60A H 1.0923 0.4723 0.8415 0.069 Uiso 1 1 calc R
H60B H 1.0066 0.4017 0.8441 0.069 Uiso 1 1 calc R
H60C H 1.0402 0.4123 0.9069 0.069 Uiso 1 1 calc R
C62 C 0.8825(7) 0.3629(3) 1.0167(3) 0.0379(14) Uani 1 1 d .
S1 S 0.66231(19) 0.02204(8) 0.83701(7) 0.0408(4) Uani 1 1 d .
O5 O 0.5759(5) 0.0815(2) 0.8475(2) 0.0540(12) Uani 1 1 d .
F2 F 0.9651(5) 0.0021(3) 0.7988(2) 0.0927(16) Uani 1 1 d .
F1 F 0.9354(5) 0.0797(3) 0.8415(3) 0.1081(19) Uani 1 1 d .
F3 F 0.8467(6) 0.1086(3) 0.7504(2) 0.0993(17) Uani 1 1 d .
C27 C 0.1289(8) -0.0271(3) 0.6758(3) 0.0522(17) Uani 1 1 d .
H27A H 0.0172 -0.0447 0.6859 0.078 Uiso 1 1 calc R
H27B H 0.1615 -0.0114 0.7083 0.078 Uiso 1 1 calc R
H27C H 0.2067 -0.0662 0.6731 0.078 Uiso 1 1 calc R
C30 C 0.5310(8) -0.0274(3) 0.6003(3) 0.0529(18) Uani 1 1 d .
H30A H 0.5651 -0.0002 0.5571 0.079 Uiso 1 1 calc R
H30B H 0.4315 -0.0527 0.6017 0.079 Uiso 1 1 calc R
H30C H 0.6203 -0.0628 0.6204 0.079 Uiso 1 1 calc R
O3 O 0.4716(4) 0.30035(17) 0.98347(16) 0.0269(8) Uani 1 1 d .
O1 O 0.0982(4) 0.19985(18) 0.51490(16) 0.0264(8) Uani 1 1 d .
C24 C 0.5297(8) 0.2525(4) 0.3207(3) 0.0549(18) Uani 1 1 d .
H24A H 0.6221 0.2693 0.2904 0.082 Uiso 1 1 calc R
H24B H 0.4333 0.2483 0.2995 0.082 Uiso 1 1 calc R
H24C H 0.5614 0.2051 0.3518 0.082 Uiso 1 1 calc R
O6 O 0.5992(6) 0.0027(3) 0.7908(2) 0.0651(14) Uani 1 1 d .
O7 O 0.7037(7) -0.0387(3) 0.8925(2) 0.089(2) Uani 1 1 d .
C63 C 0.8677(8) 0.0553(3) 0.8048(3) 0.0410(14) Uani 1 1 d .
C19 C 0.1284(7) 0.2782(3) 0.3674(3) 0.0421(15) Uani 1 1 d .
H19 H 0.0319 0.2877 0.393 0.051 Uiso 1 1 calc R
C20 C 0.1162(9) 0.3385(4) 0.3040(3) 0.0557(18) Uani 1 1 d .
H20A H 0.2047 0.3305 0.2759 0.084 Uiso 1 1 calc R
H20B H 0.1276 0.3852 0.3079 0.084 Uiso 1 1 calc R
H20C H 0.0086 0.3387 0.2875 0.084 Uiso 1 1 calc R
C21 C 0.1021(9) 0.2038(4) 0.3633(3) 0.0588(19) Uani 1 1 d .
H21A H -0.0062 0.2055 0.3467 0.088 Uiso 1 1 calc R
H21B H 0.1068 0.1659 0.4047 0.088 Uiso 1 1 calc R
H21C H 0.1891 0.1931 0.336 0.088 Uiso 1 1 calc R

loop_
_atom_site_aniso_label
_atom_site_aniso_U_11
_atom_site_aniso_U_22
_atom_site_aniso_U_33
_atom_site_aniso_U_23
_atom_site_aniso_U_13
_atom_site_aniso_U_12
Rh1 0.0215(2) 0.0284(2) 0.0281(2) -0.01496(19) -0.00133(17) 0.00541(16)
P3 0.0215(7) 0.0272(7) 0.0331(8) -0.0139(6) -0.0039(6) 0.0040(5)
P2 0.0265(7) 0.0340(8) 0.0274(8) -0.0159(7) 0.0032(6) 0.0011(6)
P1 0.0167(6) 0.0255(7) 0.0257(7) -0.0109(6) -0.0013(5) 0.0018(5)
O2 0.032(2) 0.066(3) 0.071(3) -0.027(3) 0.006(2) 0.015(2)
C1 0.022(3) 0.025(3) 0.025(3) -0.011(2) -0.002(2) -0.003(2)
C18 0.023(3) 0.030(3) 0.032(3) -0.013(2) 0.000(2) -0.002(2)
C29 0.028(3) 0.055(4) 0.049(4) -0.020(3) -0.013(3) 0.012(3)
C11 0.025(3) 0.034(3) 0.032(3) -0.011(3) 0.004(2) 0.001(2)
C8 0.024(3) 0.031(3) 0.031(3) -0.013(2) 0.000(2) 0.002(2)
C2 0.023(3) 0.037(3) 0.035(3) -0.010(3) -0.006(2) 0.001(2)
C6 0.020(3) 0.032(3) 0.032(3) -0.008(3) -0.005(2) 0.005(2)
C14 0.027(3) 0.029(3) 0.033(3) -0.014(3) -0.004(2) 0.003(2)
C22 0.041(3) 0.044(3) 0.034(3) -0.016(3) 0.010(3) 0.001(3)
C7 0.018(2) 0.024(3) 0.027(3) -0.008(2) -0.002(2) 0.0030(19)
C15 0.034(3) 0.042(3) 0.033(3) -0.020(3) -0.002(2) -0.004(3)
C17 0.024(3) 0.035(3) 0.034(3) -0.012(3) -0.006(2) 0.006(2)
C28 0.035(3) 0.035(3) 0.047(4) -0.019(3) -0.016(3) 0.016(2)
C3 0.027(3) 0.063(4) 0.034(3) -0.014(3) 0.005(3) -0.012(3)
C4 0.014(3) 0.059(4) 0.051(4) -0.030(3) -0.002(3) 0.002(3)
C9 0.026(3) 0.025(3) 0.050(4) -0.018(3) -0.002(3) 0.005(2)
C12 0.022(3) 0.031(3) 0.025(3) -0.010(2) 0.000(2) 0.004(2)
C5 0.024(3) 0.036(3) 0.057(4) -0.013(3) -0.009(3) 0.004(2)
C10 0.026(3) 0.030(3) 0.039(3) -0.005(3) 0.004(2) -0.001(2)
C13 0.015(2) 0.026(3) 0.028(3) -0.008(2) -0.002(2) -0.0006(19)
C16 0.024(3) 0.051(4) 0.025(3) -0.012(3) -0.006(2) 0.003(2)
C23 0.027(3) 0.058(4) 0.065(5) -0.022(4) 0.010(3) -0.002(3)
C31 0.038(3) 0.036(3) 0.029(3) -0.013(3) 0.001(3) 0.003(3)
C26 0.042(4) 0.047(4) 0.073(5) -0.036(4) -0.008(3) -0.002(3)
C25 0.038(3) 0.034(3) 0.038(3) -0.017(3) 0.002(3) 0.002(2)
S2 0.0407(8) 0.0363(8) 0.0399(9) -0.0136(7) 0.0003(7) -0.0031(6)
F4 0.042(2) 0.140(4) 0.138(5) -0.096(4) 0.011(3) 0.004(3)
F6 0.100(4) 0.077(3) 0.070(3) 0.019(3) -0.022(3) 0.016(3)
F5 0.073(3) 0.090(3) 0.086(3) -0.035(3) -0.028(2) -0.024(2)
O10 0.038(2) 0.048(2) 0.070(3) -0.033(2) 0.003(2) -0.0125(19)
O9 0.066(3) 0.069(3) 0.077(4) -0.048(3) 0.013(3) 0.007(2)
O8 0.092(4) 0.062(3) 0.043(3) 0.023(3) -0.019(3) -0.027(3)
C64 0.046(4) 0.033(3) 0.034(3) -0.011(3) 0.007(3) -0.005(3)
Rh2 0.0269(2) 0.0289(2) 0.0296(3) -0.0152(2) -0.00260(18) -0.00434(17)
P4 0.0179(6) 0.0229(6) 0.0239(7) -0.0094(6) -0.0032(5) -0.0004(5)
P5 0.0239(7) 0.0343(8) 0.0257(8) -0.0153(6) -0.0040(6) -0.0006(6)
P6 0.0261(7) 0.0251(7) 0.0328(8) -0.0135(6) -0.0027(6) -0.0045(5)
C44 0.018(2) 0.028(3) 0.023(3) -0.013(2) -0.004(2) -0.002(2)
C49 0.022(3) 0.022(2) 0.027(3) -0.008(2) -0.005(2) -0.002(2)
C41 0.029(3) 0.023(3) 0.035(3) -0.005(2) -0.008(2) 0.000(2)
C45 0.023(3) 0.031(3) 0.036(3) -0.014(3) -0.005(2) -0.004(2)
C48 0.029(3) 0.030(3) 0.026(3) -0.003(2) 0.001(2) -0.009(2)
C40 0.021(3) 0.029(3) 0.045(4) -0.018(3) -0.003(2) 0.003(2)
C38 0.015(2) 0.027(3) 0.023(3) -0.008(2) -0.002(2) -0.0028(19)
C37 0.023(3) 0.037(3) 0.030(3) -0.011(3) 0.002(2) -0.002(2)
C56 0.037(3) 0.033(3) 0.041(4) -0.018(3) -0.005(3) 0.000(2)
C32 0.019(2) 0.023(2) 0.022(3) -0.012(2) -0.001(2) 0.0004(19)
C43 0.015(2) 0.033(3) 0.026(3) -0.014(2) -0.002(2) -0.001(2)
C33 0.022(3) 0.044(3) 0.030(3) -0.008(3) -0.002(2) -0.004(2)
C57 0.048(4) 0.055(4) 0.068(5) -0.036(4) -0.008(3) 0.012(3)
C47 0.027(3) 0.047(3) 0.022(3) -0.015(3) 0.003(2) -0.003(2)
C39 0.022(3) 0.029(3) 0.034(3) -0.012(2) -0.004(2) -0.003(2)
C35 0.020(3) 0.055(4) 0.051(4) -0.029(3) -0.004(3) 0.001(3)
C42 0.027(3) 0.041(3) 0.033(3) -0.015(3) -0.005(2) -0.003(2)
C46 0.033(3) 0.039(3) 0.024(3) -0.013(3) -0.001(2) -0.002(2)
C59 0.039(3) 0.027(3) 0.036(3) -0.012(3) -0.001(3) -0.015(2)
C50 0.033(3) 0.039(3) 0.030(3) -0.015(3) 0.000(2) -0.002(2)
C34 0.023(3) 0.066(4) 0.035(3) -0.017(3) -0.010(3) 0.011(3)
C51 0.046(4) 0.053(4) 0.044(4) -0.020(3) 0.009(3) -0.007(3)
O4 0.055(3) 0.076(3) 0.068(3) -0.027(3) -0.019(2) -0.029(3)
C36 0.020(3) 0.044(3) 0.054(4) -0.017(3) 0.008(3) -0.009(2)
C53 0.033(3) 0.052(4) 0.039(4) -0.026(3) -0.007(3) -0.006(3)
C52 0.057(4) 0.047(4) 0.057(4) -0.029(3) 0.012(3) 0.003(3)
C54 0.029(3) 0.054(4) 0.058(4) -0.028(3) -0.014(3) 0.002(3)
C58 0.051(4) 0.044(4) 0.050(4) -0.015(3) -0.011(3) -0.002(3)
C61 0.055(4) 0.032(3) 0.068(5) -0.023(3) 0.000(3) -0.021(3)
C55 0.049(4) 0.072(5) 0.041(4) -0.036(4) -0.011(3) -0.005(3)
C60 0.028(3) 0.057(4) 0.060(4) -0.028(3) 0.002(3) -0.014(3)
C62 0.047(4) 0.037(3) 0.033(3) -0.013(3) -0.007(3) -0.012(3)
S1 0.0427(9) 0.0380(8) 0.0393(9) -0.0125(7) -0.0029(7) 0.0025(7)
O5 0.049(3) 0.052(3) 0.072(3) -0.037(3) -0.014(2) 0.016(2)
F2 0.059(3) 0.104(4) 0.100(4) -0.029(3) 0.017(3) 0.023(3)
F1 0.052(3) 0.157(5) 0.154(5) -0.096(5) -0.023(3) -0.015(3)
F3 0.097(4) 0.085(3) 0.077(3) 0.017(3) 0.006(3) -0.030(3)
C27 0.052(4) 0.043(4) 0.058(4) -0.014(3) 0.000(3) -0.006(3)
C30 0.046(4) 0.046(4) 0.073(5) -0.033(4) -0.010(3) 0.020(3)
O3 0.0259(18) 0.0280(18) 0.030(2) -0.0159(17) -0.0003(15) 0.0016(15)
O1 0.0191(17) 0.0295(19) 0.033(2) -0.0147(17) -0.0027(15) 0.0031(14)
C24 0.062(4) 0.062(4) 0.044(4) -0.029(4) 0.022(3) 0.000(3)
O6 0.071(3) 0.065(3) 0.081(4) -0.047(3) -0.019(3) -0.008(3)
O7 0.098(4) 0.070(3) 0.045(3) 0.028(3) 0.011(3) 0.027(3)
C63 0.046(4) 0.039(3) 0.038(4) -0.013(3) -0.010(3) 0.006(3)
C19 0.044(4) 0.047(4) 0.040(4) -0.021(3) -0.009(3) 0.006(3)
C20 0.064(5) 0.060(4) 0.042(4) -0.019(4) -0.015(3) 0.013(3)
C21 0.063(5) 0.061(4) 0.060(5) -0.027(4) -0.020(4) -0.008(4)

loop_
_atom_type_symbol
_atom_type_description
_atom_type_scat_dispersion_real
_atom_type_scat_dispersion_imag
_atom_type_scat_source
C C 0.0033 0.0016 'International Tables Vol C Tables 4.2.6.8 and 6.1.1.4'
H H 0 0 'International Tables Vol C Tables 4.2.6.8 and 6.1.1.4'
P P 0.1023 0.0942 'International Tables Vol C Tables 4.2.6.8 and 6.1.1.4'
S S 0.1246 0.1234 'International Tables Vol C Tables 4.2.6.8 and 6.1.1.4'
O O 0.0106 0.006 'International Tables Vol C Tables 4.2.6.8 and 6.1.1.4'
F F 0.0171 0.0103 'International Tables Vol C Tables 4.2.6.8 and 6.1.1.4'
Rh Rh -1.1178 0.9187 'International Tables Vol C Tables 4.2.6.8 and 6.1.1.4'

loop_
_geom_angle_atom_site_label_1
_geom_angle_atom_site_label_2
_geom_angle_atom_site_label_3
_geom_angle
C31 Rh1 O1 178.4(2)
C31 Rh1 P2 96.81(18)
O1 Rh1 P2 82.20(10)
C31 Rh1 P3 97.68(18)
O1 Rh1 P3 83.04(10)
P2 Rh1 P3 161.26(5)
C18 P3 C28 106.0(3)
C18 P3 C25 101.1(2)
C28 P3 C25 107.5(3)
C18 P3 Rh1 105.48(17)
C28 P3 Rh1 121.5(2)
C25 P3 Rh1 113.10(19)
C12 P2 C19 102.8(2)
C12 P2 C22 104.9(2)
C19 P2 C22 107.4(3)
C12 P2 Rh1 105.81(17)
C19 P2 Rh1 112.7(2)
C22 P2 Rh1 121.4(2)
O1 P1 C1 109.8(2)
O1 P1 C13 111.5(2)
C1 P1 C13 105.7(2)
O1 P1 C7 111.5(2)
C1 P1 C7 105.6(2)
C13 P1 C7 112.4(2)
C6 C1 C2 119.4(5)
C6 C1 P1 120.1(4)
C2 C1 P1 120.5(4)
C17 C18 C13 117.5(5)
C17 C18 P3 119.9(4)
C13 C18 P3 122.6(4)
C28 C29 H29A 109.5
C28 C29 H29B 109.5
H29A C29 H29B 109.5
C28 C29 H29C 109.5
H29A C29 H29C 109.5
H29B C29 H29C 109.5
C12 C11 C10 122.4(5)
C12 C11 H11 118.8
C10 C11 H11 118.8
C9 C8 C7 122.0(5)
C9 C8 H8 119
C7 C8 H8 119
C3 C2 C1 119.7(5)
C3 C2 H2 120.2
C1 C2 H2 120.2
C1 C6 C5 120.8(5)
C1 C6 H6 119.6
C5 C6 H6 119.6
C15 C14 C13 121.6(5)
C15 C14 H14 119.2
C13 C14 H14 119.2
C23 C22 C24 111.6(5)
C23 C22 P2 112.2(4)
C24 C22 P2 109.9(4)
C23 C22 H22 107.6
C24 C22 H22 107.6
P2 C22 H22 107.6
C8 C7 C12 118.9(4)
C8 C7 P1 116.1(4)
C12 C7 P1 124.7(4)
C16 C15 C14 120.2(5)
C16 C15 H15 119.9
C14 C15 H15 119.9
C18 C17 C16 122.5(5)
C18 C17 H17 118.7
C16 C17 H17 118.7
C29 C28 C30 111.4(5)
C29 C28 P3 111.8(4)
C30 C28 P3 108.9(4)
C29 C28 H28 108.2
C30 C28 H28 108.2
P3 C28 H28 108.2
C2 C3 C4 120.1(5)
C2 C3 H3 120
C4 C3 H3 120
C5 C4 C3 120.6(5)
C5 C4 H4 119.7
C3 C4 H4 119.7
C10 C9 C8 118.4(5)
C10 C9 H9 120.8
C8 C9 H9 120.8
C11 C12 C7 117.6(5)
C11 C12 P2 120.1(4)
C7 C12 P2 122.4(4)
C4 C5 C6 119.4(5)
C4 C5 H5 120.3
C6 C5 H5 120.3
C9 C10 C11 120.7(5)
C9 C10 H10 119.7
C11 C10 H10 119.7
C14 C13 C18 118.6(5)
C14 C13 P1 116.4(4)
C18 C13 P1 124.8(4)
C15 C16 C17 119.5(5)
C15 C16 H16 120.2
C17 C16 H16 120.2
C22 C23 H23A 109.5
C22 C23 H23B 109.5
H23A C23 H23B 109.5
C22 C23 H23C 109.5
H23A C23 H23C 109.5
H23B C23 H23C 109.5
O2 C31 Rh1 179.7(6)
C25 C26 H26A 109.5
C25 C26 H26B 109.5
H26A C26 H26B 109.5
C25 C26 H26C 109.5
H26A C26 H26C 109.5
H26B C26 H26C 109.5
C27 C25 C26 112.0(5)
C27 C25 P3 114.2(4)
C26 C25 P3 112.5(4)
C27 C25 H25 105.8
C26 C25 H25 105.8
P3 C25 H25 105.8
O9 S2 O10 115.7(3)
O9 S2 O8 115.1(3)
O10 S2 O8 113.7(3)
O9 S2 C64 104.4(3)
O10 S2 C64 104.8(3)
O8 S2 C64 100.9(3)
F5 C64 F4 109.7(5)
F5 C64 F6 110.6(6)
F4 C64 F6 108.9(5)
F5 C64 S2 110.6(4)
F4 C64 S2 110.0(5)
F6 C64 S2 107.0(4)
C62 Rh2 O3 178.9(2)
C62 Rh2 P5 97.14(18)
O3 Rh2 P5 82.63(10)
C62 Rh2 P6 97.31(18)
O3 Rh2 P6 83.17(10)
P5 Rh2 P6 160.49(5)
O3 P4 C32 109.6(2)
O3 P4 C44 112.0(2)
C32 P4 C44 105.2(2)
O3 P4 C38 112.3(2)
C32 P4 C38 105.5(2)
C44 P4 C38 111.7(2)
C43 P5 C53 105.5(2)
C43 P5 C50 101.8(2)
C53 P5 C50 106.9(3)
C43 P5 Rh2 106.13(17)
C53 P5 Rh2 121.1(2)
C50 P5 Rh2 113.43(18)
C49 P6 C59 105.7(2)
C49 P6 C56 101.2(2)
C59 P6 C56 107.1(3)
C49 P6 Rh2 105.30(16)
C59 P6 Rh2 121.11(19)
C56 P6 Rh2 114.17(19)
C45 C44 C49 119.1(4)
C45 C44 P4 116.3(4)
C49 C44 P4 124.5(4)
C48 C49 C44 117.1(5)
C48 C49 P6 119.8(4)
C44 C49 P6 123.1(4)
C40 C41 C42 120.5(5)
C40 C41 H41 119.8
C42 C41 H41 119.8
C44 C45 C46 121.9(5)
C44 C45 H45 119.1
C46 C45 H45 119.1
C47 C48 C49 122.5(5)
C47 C48 H48 118.8
C49 C48 H48 118.8
C41 C40 C39 118.9(5)
C41 C40 H40 120.6
C39 C40 H40 120.6
C39 C38 C43 119.0(4)
C39 C38 P4 117.1(4)
C43 C38 P4 123.8(4)
C32 C37 C36 121.4(5)
C32 C37 H37 119.3
C36 C37 H37 119.3
C58 C56 C57 112.0(5)
C58 C56 P6 114.0(4)
C57 C56 P6 112.2(4)
C58 C56 H56 106
C57 C56 H56 106
P6 C56 H56 106
C37 C32 C33 119.1(5)
C37 C32 P4 120.8(4)
C33 C32 P4 120.0(4)
C42 C43 C38 116.9(5)
C42 C43 P5 120.0(4)
C38 C43 P5 123.0(4)
C34 C33 C32 119.7(5)
C34 C33 H33 120.2
C32 C33 H33 120.2
C56 C57 H57A 109.5
C56 C57 H57B 109.5
H57A C57 H57B 109.5
C56 C57 H57C 109.5
H57A C57 H57C 109.5
H57B C57 H57C 109.5
C46 C47 C48 119.8(5)
C46 C47 H47 120.1
C48 C47 H47 120.1
C38 C39 C40 122.2(5)
C38 C39 H39 118.9
C40 C39 H39 118.9
C34 C35 C36 120.0(5)
C34 C35 H35 120
C36 C35 H35 120
C41 C42 C43 122.4(5)
C41 C42 H42 118.8
C43 C42 H42 118.8
C47 C46 C45 119.5(5)
C47 C46 H46 120.2
C45 C46 H46 120.2
C61 C59 C60 110.0(5)
C61 C59 P6 110.4(4)
C60 C59 P6 111.3(4)
C61 C59 H59 108.4
C60 C59 H59 108.4
P6 C59 H59 108.4
C51 C50 C52 111.3(5)
C51 C50 P5 115.0(4)
C52 C50 P5 111.9(4)
C51 C50 H50 106
C52 C50 H50 106
P5 C50 H50 106
C33 C34 C35 120.8(5)
C33 C34 H34 119.6
C35 C34 H34 119.6
C50 C51 H51A 109.5
C50 C51 H51B 109.5
H51A C51 H51B 109.5
C50 C51 H51C 109.5
H51A C51 H51C 109.5
H51B C51 H51C 109.5
C37 C36 C35 119.0(5)
C37 C36 H36 120.5
C35 C36 H36 120.5
C54 C53 C55 109.9(5)
C54 C53 P5 112.2(4)
C55 C53 P5 110.7(4)
C54 C53 H53 108
C55 C53 H53 108
P5 C53 H53 108
C50 C52 H52A 109.5
C50 C52 H52B 109.5
H52A C52 H52B 109.5
C50 C52 H52C 109.5
H52A C52 H52C 109.5
H52B C52 H52C 109.5
C53 C54 H54A 109.5
C53 C54 H54B 109.5
H54A C54 H54B 109.5
C53 C54 H54C 109.5
H54A C54 H54C 109.5
H54B C54 H54C 109.5
C56 C58 H58A 109.5
C56 C58 H58B 109.5
H58A C58 H58B 109.5
C56 C58 H58C 109.5
H58A C58 H58C 109.5
H58B C58 H58C 109.5
C59 C61 H61A 109.5
C59 C61 H61B 109.5
H61A C61 H61B 109.5
C59 C61 H61C 109.5
H61A C61 H61C 109.5
H61B C61 H61C 109.5
C53 C55 H55A 109.5
C53 C55 H55B 109.5
H55A C55 H55B 109.5
C53 C55 H55C 109.5
H55A C55 H55C 109.5
H55B C55 H55C 109.5
C59 C60 H60A 109.5
C59 C60 H60B 109.5
H60A C60 H60B 109.5
C59 C60 H60C 109.5
H60A C60 H60C 109.5
H60B C60 H60C 109.5
O4 C62 Rh2 178.9(6)
O6 S1 O5 115.2(3)
O6 S1 O7 114.2(4)
O5 S1 O7 114.6(3)
O6 S1 C63 104.3(3)
O5 S1 C63 104.4(3)
O7 S1 C63 102.2(3)
C25 C27 H27A 109.5
C25 C27 H27B 109.5
H27A C27 H27B 109.5
C25 C27 H27C 109.5
H27A C27 H27C 109.5
H27B C27 H27C 109.5
C28 C30 H30A 109.5
C28 C30 H30B 109.5
H30A C30 H30B 109.5
C28 C30 H30C 109.5
H30A C30 H30C 109.5
H30B C30 H30C 109.5
P4 O3 Rh2 110.65(17)
P1 O1 Rh1 110.05(18)
C22 C24 H24A 109.5
C22 C24 H24B 109.5
H24A C24 H24B 109.5
C22 C24 H24C 109.5
H24A C24 H24C 109.5
H24B C24 H24C 109.5
F1 C63 F2 108.3(6)
F1 C63 F3 109.4(6)
F2 C63 F3 111.0(6)
F1 C63 S1 110.5(5)
F2 C63 S1 109.8(4)
F3 C63 S1 107.9(4)
C20 C19 C21 110.7(5)
C20 C19 P2 116.0(5)
C21 C19 P2 112.2(4)
C20 C19 H19 105.7
C21 C19 H19 105.7
P2 C19 H19 105.7
C19 C20 H20A 109.5
C19 C20 H20B 109.5
H20A C20 H20B 109.5
C19 C20 H20C 109.5
H20A C20 H20C 109.5
H20B C20 H20C 109.5
C19 C21 H21A 109.5
C19 C21 H21B 109.5
H21A C21 H21B 109.5
C19 C21 H21C 109.5
H21A C21 H21C 109.5
H21B C21 H21C 109.5

loop_
_geom_bond_atom_site_label_1
_geom_bond_atom_site_label_2
_geom_bond_distance
Rh1 C31 1.802(6)
Rh1 O1 2.079(3)
Rh1 P2 2.3074(15)
Rh1 P3 2.3078(15)
P3 C18 1.835(5)
P3 C28 1.857(5)
P3 C25 1.859(6)
P2 C12 1.843(5)
P2 C19 1.849(6)
P2 C22 1.850(6)
P1 O1 1.520(4)
P1 C1 1.788(5)
P1 C13 1.814(5)
P1 C7 1.814(5)
O2 C31 1.150(6)
C1 C6 1.387(7)
C1 C2 1.393(7)
C18 C17 1.386(7)
C18 C13 1.433(7)
C29 C28 1.511(8)
C29 H29A 0.98
C29 H29B 0.98
C29 H29C 0.98
C11 C12 1.382(7)
C11 C10 1.390(7)
C11 H11 0.95
C8 C9 1.390(7)
C8 C7 1.404(7)
C8 H8 0.95
C2 C3 1.386(7)
C2 H2 0.95
C6 C5 1.388(7)
C6 H6 0.95
C14 C15 1.376(7)
C14 C13 1.396(7)
C14 H14 0.95
C22 C23 1.514(8)
C22 C24 1.525(8)
C22 H22 1
C7 C12 1.415(7)
C15 C16 1.366(7)
C15 H15 0.95
C17 C16 1.386(7)
C17 H17 0.95
C28 C30 1.522(8)
C28 H28 1
C3 C4 1.389(8)
C3 H3 0.95
C4 C5 1.372(8)
C4 H4 0.95
C9 C10 1.364(8)
C9 H9 0.95
C5 H5 0.95
C10 H10 0.95
C16 H16 0.95
C23 H23A 0.98
C23 H23B 0.98
C23 H23C 0.98
C26 C25 1.525(8)
C26 H26A 0.98
C26 H26B 0.98
C26 H26C 0.98
C25 C27 1.523(8)
C25 H25 1
S2 O9 1.404(5)
S2 O10 1.416(4)
S2 O8 1.439(4)
S2 C64 1.860(6)
F4 C64 1.301(7)
F6 C64 1.349(7)
F5 C64 1.300(7)
Rh2 C62 1.804(6)
Rh2 O3 2.077(3)
Rh2 P5 2.3097(14)
Rh2 P6 2.3105(15)
P4 O3 1.517(3)
P4 C32 1.797(5)
P4 C44 1.809(5)
P4 C38 1.813(5)
P5 C43 1.842(5)
P5 C53 1.843(6)
P5 C50 1.855(5)
P6 C49 1.841(5)
P6 C59 1.842(5)
P6 C56 1.871(6)
C44 C45 1.385(7)
C44 C49 1.429(6)
C49 C48 1.402(7)
C41 C40 1.359(8)
C41 C42 1.385(7)
C41 H41 0.95
C45 C46 1.391(7)
C45 H45 0.95
C48 C47 1.380(7)
C48 H48 0.95
C40 C39 1.389(7)
C40 H40 0.95
C38 C39 1.387(7)
C38 C43 1.429(7)
C37 C32 1.380(7)
C37 C36 1.382(7)
C37 H37 0.95
C56 C58 1.513(8)
C56 C57 1.532(8)
C56 H56 1
C32 C33 1.393(7)
C43 C42 1.393(7)
C33 C34 1.376(7)
C33 H33 0.95
C57 H57A 0.98
C57 H57B 0.98
C57 H57C 0.98
C47 C46 1.369(7)
C47 H47 0.95
C39 H39 0.95
C35 C34 1.378(8)
C35 C36 1.387(8)
C35 H35 0.95
C42 H42 0.95
C46 H46 0.95
C59 C61 1.519(8)
C59 C60 1.541(8)
C59 H59 1
C50 C51 1.509(8)
C50 C52 1.539(8)
C50 H50 1
C34 H34 0.95
C51 H51A 0.98
C51 H51B 0.98
C51 H51C 0.98
O4 C62 1.153(6)
C36 H36 0.95
C53 C54 1.534(8)
C53 C55 1.539(8)
C53 H53 1
C52 H52A 0.98
C52 H52B 0.98
C52 H52C 0.98
C54 H54A 0.98
C54 H54B 0.98
C54 H54C 0.98
C58 H58A 0.98
C58 H58B 0.98
C58 H58C 0.98
C61 H61A 0.98
C61 H61B 0.98
C61 H61C 0.98
C55 H55A 0.98
C55 H55B 0.98
C55 H55C 0.98
C60 H60A 0.98
C60 H60B 0.98
C60 H60C 0.98
S1 O6 1.411(5)
S1 O5 1.417(4)
S1 O7 1.442(5)
S1 C63 1.846(6)
F2 C63 1.313(7)
F1 C63 1.303(7)
F3 C63 1.327(7)
C27 H27A 0.98
C27 H27B 0.98
C27 H27C 0.98
C30 H30A 0.98
C30 H30B 0.98
C30 H30C 0.98
C24 H24A 0.98
C24 H24B 0.98
C24 H24C 0.98
C19 C20 1.520(8)
C19 C21 1.552(8)
C19 H19 1
C20 H20A 0.98
C20 H20B 0.98
C20 H20C 0.98
C21 H21A 0.98
C21 H21B 0.98
C21 H21C 0.98
